data_7230216
loop_
_publ_author_name
'Puttreddy, Rakesh'
'von Essen, Carolina'
'Peuronen, Anssi'
'Lahtinen, Manu'
'Rissanen, Kari'

_publ_section_title
;
 Halogen bonds in 2,5-dihalopyridine-copper(ii) chloride complexes
;
_journal_issue 14
_journal_name_full CrystEngComm
_journal_page_first 1954
_journal_paper_doi 10.1039/C8CE00209F
_journal_volume 20
_journal_year 2018
_chemical_formula_moiety 'C10 H6 Br2 Cl2 Cu I2 N2'
_chemical_formula_sum 'C10 H6 Br2 Cl2 Cu I2 N2'
_chemical_formula_weight 702.23
_space_group_crystal_system monoclinic
_space_group_IT_number 15
_space_group_name_Hall '-C 2yc'
_space_group_name_H-M_alt 'C 1 2/c 1'
_symmetry_space_group_name_Hall '-C 2yc'
_symmetry_space_group_name_H-M 'C 1 2/c 1'
_atom_sites_solution_hydrogens geom
_atom_sites_solution_primary dual
_audit_creation_date 2018-01-23
_audit_creation_method
;
Olex2 1.2
(compiled 2017.07.20 svn.r3457 for OlexSys, GUI svn.r5370)
;
_audit_update_record
;
2018-02-01 deposited with the CCDC.
2018-03-02 downloaded from the CCDC.
;
_cell_angle_alpha 90
_cell_angle_beta 90.35(3)
_cell_angle_gamma 90
_cell_formula_units_Z 4
_cell_length_a 8.4827(17)
_cell_length_b 13.075(3)
_cell_length_c 14.721(3)
_cell_measurement_reflns_used 2477
_cell_measurement_temperature 170.0(1)
_cell_measurement_theta_max 27.878
_cell_measurement_theta_min 0.407
_cell_volume 1632.7(6)
_computing_molecular_graphics 'Olex2 (Dolomanov et al., 2009)'
_computing_publication_material 'Olex2 (Dolomanov et al., 2009)'
_computing_structure_refinement 'ShelXL (Sheldrick, 2015)'
_computing_structure_solution 'ShelXT (Sheldrick, 2015)'
_diffrn_ambient_temperature 170.0(1)
_diffrn_measured_fraction_theta_full 0.999
_diffrn_measured_fraction_theta_max 0.987
_diffrn_measurement_device_type 'Bruker APEX-II CCD'
_diffrn_measurement_method '\w scans'
_diffrn_radiation_monochromator graphite
_diffrn_radiation_type MoK\a
_diffrn_radiation_wavelength 0.71073
_diffrn_reflns_av_R_equivalents 0.0350
_diffrn_reflns_av_unetI/netI 0.0344
_diffrn_reflns_Laue_measured_fraction_full 0.999
_diffrn_reflns_Laue_measured_fraction_max 0.987
_diffrn_reflns_limit_h_max 10
_diffrn_reflns_limit_h_min -11
_diffrn_reflns_limit_k_max 16
_diffrn_reflns_limit_k_min -17
_diffrn_reflns_limit_l_max 19
_diffrn_reflns_limit_l_min -19
_diffrn_reflns_number 8216
_diffrn_reflns_point_group_measured_fraction_full 0.999
_diffrn_reflns_point_group_measured_fraction_max 0.987
_diffrn_reflns_theta_full 25.242
_diffrn_reflns_theta_max 28.333
_diffrn_reflns_theta_min 2.767
_diffrn_standards_number 0
_exptl_absorpt_coefficient_mu 10.328
_exptl_absorpt_correction_T_max 0.7457
_exptl_absorpt_correction_T_min 0.4729
_exptl_absorpt_correction_type multi-scan
_exptl_absorpt_process_details
'SADABS-2012/1 (Bruker,2012) was used for absorption correction. wR2(int) was 0.1084 before and 0.0526 after correction. The Ratio of minimum to maximum transmission is 0.6342. The \l/2 correction factor is 0.0015.'
_exptl_crystal_colour green
_exptl_crystal_colour_primary green
_exptl_crystal_density_diffrn 2.857
_exptl_crystal_description needle
_exptl_crystal_F_000 1276
_exptl_crystal_size_max 0.17
_exptl_crystal_size_mid 0.11
_exptl_crystal_size_min 0.11
_refine_diff_density_max 0.593
_refine_diff_density_min -0.658
_refine_diff_density_rms 0.133
_refine_ls_extinction_method none
_refine_ls_goodness_of_fit_ref 1.051
_refine_ls_hydrogen_treatment constr
_refine_ls_matrix_type full
_refine_ls_number_parameters 87
_refine_ls_number_reflns 2027
_refine_ls_number_restraints 0
_refine_ls_restrained_S_all 1.051
_refine_ls_R_factor_all 0.0316
_refine_ls_R_factor_gt 0.0243
_refine_ls_shift/su_max 0.001
_refine_ls_shift/su_mean 0.000
_refine_ls_structure_factor_coef Fsqd
_refine_ls_weighting_details 'w=1/[\s^2^(Fo^2^)+(0.0142P)^2^+3.8871P] where P=(Fo^2^+2Fc^2^)/3'
_refine_ls_weighting_scheme calc
_refine_ls_wR_factor_gt 0.0495
_refine_ls_wR_factor_ref 0.0514
_reflns_Friedel_coverage 0.000
_reflns_number_gt 1755
_reflns_number_total 2027
_reflns_threshold_expression 'I > 2\s(I)'
_cod_data_source_file c8ce00209f2.cif
_cod_data_source_block 8_2_CuCl2
_cod_depositor_comments 'Adding full bibliography for 7230211--7230222.cif.'
_cod_database_code 7230216
_shelx_shelxl_version_number 2014/7
_shelx_space_group_comment
;
The symmetry employed for this shelxl refinement is uniquely defined
by the following loop, which should always be used as a source of
symmetry information in preference to the above space-group names.
They are only intended as comments.
;
_shelx_estimated_absorpt_t_max 0.396
_shelx_estimated_absorpt_t_min 0.273
_olex2_refinement_description
;
1. Fixed Uiso
 At 1.2 times of:
  All C(H) groups
2.a Aromatic/amide H refined with riding coordinates:
 C3(H3), C4(H4), C6(H6)
;
_olex2_submission_special_instructions 'No special instructions were received'

loop_
_space_group_symop_operation_xyz
'x, y, z'
'-x, y, -z+1/2'
'x+1/2, y+1/2, z'
'-x+1/2, y+1/2, -z+1/2'
'-x, -y, -z'
'x, -y, z-1/2'
'-x+1/2, -y+1/2, -z'
'x+1/2, -y+1/2, z-1/2'

loop_
_atom_site_label
_atom_site_type_symbol
_atom_site_fract_x
_atom_site_fract_y
_atom_site_fract_z
_atom_site_U_iso_or_equiv
_atom_site_adp_type
_atom_site_occupancy
_atom_site_site_symmetry_order
_atom_site_calc_flag
_atom_site_refinement_flags_posn
_atom_site_refinement_flags_adp
_atom_site_refinement_flags_occupancy
I5 I 0.34884(3) 0.44146(2) 0.61371(2) 0.02453(8) Uani 1 1 d . . .
Br2 Br 0.64587(5) 0.07715(3) 0.34696(2) 0.03085(10) Uani 1 1 d . . .
Cu1 Cu 0.5000 0.28564(4) 0.2500 0.01808(13) Uani 1 2 d S T P
Cl1 Cl 0.74556(9) 0.34996(7) 0.25902(5) 0.02370(18) Uani 1 1 d . . .
N1 N 0.4901(3) 0.2582(2) 0.38474(16) 0.0182(6) Uani 1 1 d . . .
C2 C 0.5583(4) 0.1778(3) 0.4238(2) 0.0218(7) Uani 1 1 d . . .
C3 C 0.5655(4) 0.1629(3) 0.5171(2) 0.0293(8) Uani 1 1 d . . .
H3 H 0.6130 0.1033 0.5421 0.035 Uiso 1 1 calc R . .
C4 C 0.5015(4) 0.2372(3) 0.5727(2) 0.0262(8) Uani 1 1 d . . .
H4 H 0.5046 0.2301 0.6369 0.031 Uiso 1 1 calc R . .
C5 C 0.4332(4) 0.3219(3) 0.5328(2) 0.0194(7) Uani 1 1 d . . .
C6 C 0.4260(4) 0.3300(3) 0.43931(19) 0.0192(7) Uani 1 1 d . . .
H6 H 0.3747 0.3873 0.4127 0.023 Uiso 1 1 calc R . .

loop_
_atom_site_aniso_label
_atom_site_aniso_U_11
_atom_site_aniso_U_22
_atom_site_aniso_U_33
_atom_site_aniso_U_23
_atom_site_aniso_U_13
_atom_site_aniso_U_12
I5 0.02733(13) 0.02808(14) 0.01819(11) -0.00433(8) 0.00216(8) 0.00159(9)
Br2 0.0386(2) 0.0322(2) 0.02170(18) -0.00314(14) 0.00189(15) 0.01273(17)
Cu1 0.0211(3) 0.0225(3) 0.0107(2) 0.000 -0.0003(2) 0.000
Cl1 0.0217(4) 0.0316(5) 0.0178(4) 0.0002(3) -0.0011(3) -0.0030(3)
N1 0.0200(13) 0.0229(15) 0.0118(12) 0.0020(10) -0.0008(10) -0.0004(11)
C2 0.0225(17) 0.0238(19) 0.0192(15) -0.0008(13) 0.0019(12) 0.0029(14)
C3 0.038(2) 0.031(2) 0.0194(16) 0.0075(14) -0.0001(14) 0.0097(17)
C4 0.0309(19) 0.034(2) 0.0143(15) 0.0044(13) 0.0006(13) 0.0041(16)
C5 0.0202(16) 0.0208(17) 0.0173(14) -0.0030(12) 0.0025(12) 0.0018(13)
C6 0.0205(16) 0.0219(18) 0.0152(14) 0.0001(12) -0.0001(12) 0.0021(13)

loop_
_atom_type_symbol
_atom_type_description
_atom_type_scat_dispersion_real
_atom_type_scat_dispersion_imag
_atom_type_scat_source
C C 0.0033 0.0016 'International Tables Vol C Tables 4.2.6.8 and 6.1.1.4'
H H 0.0000 0.0000 'International Tables Vol C Tables 4.2.6.8 and 6.1.1.4'
Br Br -0.2901 2.4595 'International Tables Vol C Tables 4.2.6.8 and 6.1.1.4'
Cl Cl 0.1484 0.1585 'International Tables Vol C Tables 4.2.6.8 and 6.1.1.4'
Cu Cu 0.3201 1.2651 'International Tables Vol C Tables 4.2.6.8 and 6.1.1.4'
I I -0.4742 1.8119 'International Tables Vol C Tables 4.2.6.8 and 6.1.1.4'
N N 0.0061 0.0033 'International Tables Vol C Tables 4.2.6.8 and 6.1.1.4'

loop_
_geom_angle_atom_site_label_1
_geom_angle_atom_site_label_2
_geom_angle_atom_site_label_3
_geom_angle
_geom_angle_site_symmetry_1
_geom_angle_site_symmetry_3
Cl1 Cu1 Cl1 136.09(6) 2_655 .
N1 Cu1 Cl1 94.62(8) 2_655 .
N1 Cu1 Cl1 94.62(8) . 2_655
N1 Cu1 Cl1 93.00(8) . .
N1 Cu1 Cl1 93.00(8) 2_655 2_655
N1 Cu1 N1 159.54(16) . 2_655
C2 N1 Cu1 123.1(2) . .
C2 N1 C6 117.9(3) . .
C6 N1 Cu1 118.7(2) . .
N1 C2 Br2 117.6(2) . .
N1 C2 C3 123.8(3) . .
C3 C2 Br2 118.6(3) . .
C2 C3 H3 121.0 . .
C4 C3 C2 118.1(3) . .
C4 C3 H3 121.0 . .
C3 C4 H4 120.7 . .
C5 C4 C3 118.5(3) . .
C5 C4 H4 120.7 . .
C4 C5 I5 120.1(2) . .
C4 C5 C6 120.1(3) . .
C6 C5 I5 119.7(2) . .
N1 C6 C5 121.6(3) . .
N1 C6 H6 119.2 . .
C5 C6 H6 119.2 . .

loop_
_geom_bond_atom_site_label_1
_geom_bond_atom_site_label_2
_geom_bond_distance
_geom_bond_site_symmetry_2
I5 C5 2.094(3) .
Br2 C2 1.891(3) .
Cu1 Cl1 2.2496(9) .
Cu1 Cl1 2.2496(9) 2_655
Cu1 N1 2.018(2) .
Cu1 N1 2.018(2) 2_655
N1 C2 1.329(4) .
N1 C6 1.352(4) .
C2 C3 1.388(4) .
C3 H3 0.9500 .
C3 C4 1.383(5) .
C4 H4 0.9500 .
C4 C5 1.379(5) .
C5 C6 1.381(4) .
C6 H6 0.9500 .
